data_2236067
loop_
_publ_author_name
'Venugopala, K. N.'
'Nayak, Susanta K.'
'Govender, Thavendran'
'Kruger, Hendrik G.'
'Maguire, Glenn E. M.'

_publ_section_title
;
 (2-(Benzo[<i>d</i>]thiazol-2yl-methoxy)-5-chlorophenyl)(phenyl)methanone
;
_journal_coeditor_code BG2479
_journal_issue 11
_journal_name_full 'Acta Crystallographica Section E'
_journal_page_first o3125
_journal_paper_doi 10.1107/S1600536812041888
_journal_volume 68
_journal_year 2012
_chemical_formula_iupac 'C21 H14 Cl N O2 S'
_chemical_formula_moiety 'C21 H14 Cl N O2 S'
_chemical_formula_sum 'C21 H14 Cl N O2 S'
_chemical_formula_weight 379.84
_chemical_melting_point 403(2)
_chemical_name_systematic
;
(2-(Benzo[<i>d</i>]thiazol-2yl-methoxy)-5-chlorophenyl)(phenyl)methanone
;
_space_group_IT_number 61
_symmetry_cell_setting orthorhombic
_symmetry_space_group_name_Hall '-P 2ac 2ab'
_symmetry_space_group_name_H-M 'P b c a'
_atom_sites_solution_hydrogens geom
_atom_sites_solution_primary direct
_atom_sites_solution_secondary difmap
_cell_angle_alpha 90.00
_cell_angle_beta 90.00
_cell_angle_gamma 90.00
_cell_formula_units_Z 8
_cell_length_a 7.4598(3)
_cell_length_b 19.3131(8)
_cell_length_c 24.4002(9)
_cell_measurement_reflns_used 560
_cell_measurement_temperature 173(2)
_cell_measurement_theta_max 25.3
_cell_measurement_theta_min 1.7
_cell_volume 3515.4(2)
_computing_cell_refinement 'DENZO-SMN (Otwinowski & Minor,1997)'
_computing_data_collection 'COLLECT (Nonius, 1998)'
_computing_data_reduction 'DENZO-SMN (Otwinowski & Minor,1997)'
_computing_molecular_graphics
;
Ortep-3 for Windows (Farrugia, 1997) and
<i>Mercury</i> (Macrae <i>et al.</i>, 2008)
;
_computing_publication_material 'PLATON (Spek, 2009) and PARST (Nardelli, 1995)'
_computing_structure_refinement 'SHELXL97 (Sheldrick, 2008)'
_computing_structure_solution 'SHELXS97 (Sheldrick, 2008)'
_diffrn_ambient_temperature 173(2)
_diffrn_measured_fraction_theta_full 0.999
_diffrn_measured_fraction_theta_max 0.999
_diffrn_measurement_device_type 'Nonius KappaCCD diffractometer'
_diffrn_measurement_method '1.2\% \f scans and \w scans'
_diffrn_radiation_monochromator graphite
_diffrn_radiation_source 'fine-focus sealed tube'
_diffrn_radiation_type MoK\a
_diffrn_radiation_wavelength 0.71073
_diffrn_reflns_av_R_equivalents 0.0629
_diffrn_reflns_av_sigmaI/netI 0.0322
_diffrn_reflns_limit_h_max 8
_diffrn_reflns_limit_h_min -8
_diffrn_reflns_limit_k_max 23
_diffrn_reflns_limit_k_min -23
_diffrn_reflns_limit_l_max 29
_diffrn_reflns_limit_l_min -29
_diffrn_reflns_number 52834
_diffrn_reflns_theta_full 25.34
_diffrn_reflns_theta_max 25.34
_diffrn_reflns_theta_min 2.27
_diffrn_standards_number 0
_exptl_absorpt_coefficient_mu 0.352
_exptl_absorpt_correction_T_max 0.9895
_exptl_absorpt_correction_T_min 0.9267
_exptl_absorpt_correction_type multi-scan
_exptl_absorpt_process_details '(SADABS; Sheldrick, 2008)'
_exptl_crystal_colour colourless
_exptl_crystal_density_diffrn 1.435
_exptl_crystal_density_method 'not measured'
_exptl_crystal_description plate
_exptl_crystal_F_000 1568
_exptl_crystal_size_max 0.22
_exptl_crystal_size_mid 0.16
_exptl_crystal_size_min 0.03
_refine_diff_density_max 0.664
_refine_diff_density_min -0.331
_refine_ls_extinction_method none
_refine_ls_goodness_of_fit_ref 1.295
_refine_ls_hydrogen_treatment constr
_refine_ls_matrix_type full
_refine_ls_number_parameters 235
_refine_ls_number_reflns 3206
_refine_ls_number_restraints 0
_refine_ls_restrained_S_all 1.295
_refine_ls_R_factor_all 0.0760
_refine_ls_R_factor_gt 0.0588
_refine_ls_shift/su_max 0.000
_refine_ls_shift/su_mean 0.000
_refine_ls_structure_factor_coef Fsqd
_refine_ls_weighting_details 'calc w=1/[\s^2^(Fo^2^)+(0.0710P)^2^+8.1626P] where P=(Fo^2^+2Fc^2^)/3'
_refine_ls_weighting_scheme calc
_refine_ls_wR_factor_gt 0.1940
_refine_ls_wR_factor_ref 0.1997
_reflns_number_gt 2576
_reflns_number_total 3206
_reflns_threshold_expression >2sigma(I)
_cod_data_source_file bg2479.cif
_cod_data_source_block I
_cod_database_code 2236067
_cod_database_fobs_code 2236067

loop_
_symmetry_equiv_pos_site_id
_symmetry_equiv_pos_as_xyz
1 x,y,z
2 1/2-x,-y,1/2+z
3 1/2+x,1/2-y,-z
4 -x,1/2+y,1/2-z
5 -x,-y,-z
6 1/2+x,y,1/2-z
7 1/2-x,1/2+y,z
8 x,1/2-y,1/2+z

loop_
_atom_site_type_symbol
_atom_site_label
_atom_site_fract_x
_atom_site_fract_y
_atom_site_fract_z
_atom_site_U_iso_or_equiv
_atom_site_adp_type
_atom_site_calc_flag
_atom_site_refinement_flags
_atom_site_occupancy
_atom_site_symmetry_multiplicity
S S1 0.34601(15) 0.06802(6) 0.39552(4) 0.0309(3) Uani d . 1 1
Cl Cl1 0.68528(18) 0.27003(7) 0.68940(5) 0.0470(4) Uani d . 1 1
O O1 0.4110(4) 0.11200(15) 0.50149(11) 0.0315(7) Uani d . 1 1
N N1 0.1614(5) -0.02826(17) 0.44408(14) 0.0273(8) Uani d . 1 1
C C6 0.1481(5) -0.0405(2) 0.38812(17) 0.0270(9) Uani d . 1 1
C C7 0.2577(5) 0.0259(2) 0.45299(16) 0.0256(9) Uani d . 1 1
C C8 0.2953(6) 0.0542(2) 0.50881(16) 0.0276(9) Uani d . 1 1
H H8A 0.1825 0.0688 0.5268 0.033 Uiso calc R 1 1
H H8B 0.3537 0.0187 0.5319 0.033 Uiso calc R 1 1
O O2 0.5685(4) 0.29934(15) 0.47346(12) 0.0373(8) Uani d . 1 1
C C14 0.5686(5) 0.2081(2) 0.53676(16) 0.0245(9) Uani d . 1 1
C C15 0.5962(5) 0.2376(2) 0.48050(17) 0.0258(9) Uani d . 1 1
C C16 0.6632(5) 0.1936(2) 0.43523(16) 0.0240(9) Uani d . 1 1
C C17 0.7650(5) 0.1344(2) 0.44537(16) 0.0266(9) Uani d . 1 1
H H17 0.7872 0.1203 0.4820 0.032 Uiso calc R 1 1
C C13 0.6296(5) 0.2462(2) 0.58122(17) 0.0286(9) Uani d . 1 1
H H13 0.6917 0.2885 0.5753 0.034 Uiso calc R 1 1
C C9 0.4719(5) 0.1466(2) 0.54683(16) 0.0252(9) Uani d . 1 1
C C19 0.8018(7) 0.1161(3) 0.34894(19) 0.0400(11) Uani d . 1 1
H H19 0.8501 0.0899 0.3195 0.048 Uiso calc R 1 1
C C10 0.4403(6) 0.1248(2) 0.60021(17) 0.0305(9) Uani d . 1 1
H H10 0.3735 0.0837 0.6068 0.037 Uiso calc R 1 1
C C18 0.8338(6) 0.0963(2) 0.40225(19) 0.0340(10) Uani d . 1 1
H H18 0.9036 0.0562 0.4095 0.041 Uiso calc R 1 1
C C11 0.5061(6) 0.1629(2) 0.64375(17) 0.0336(10) Uani d . 1 1
H H11 0.4862 0.1477 0.6803 0.040 Uiso calc R 1 1
C C1 0.2398(6) 0.0070(2) 0.35491(17) 0.0286(9) Uani d . 1 1
C C12 0.6004(6) 0.2229(2) 0.63404(17) 0.0301(10) Uani d . 1 1
C C20 0.6980(7) 0.1747(3) 0.33833(18) 0.0409(12) Uani d . 1 1
H H20 0.6730 0.1878 0.3016 0.049 Uiso calc R 1 1
C C5 0.0510(6) -0.0945(2) 0.36427(19) 0.0347(10) Uani d . 1 1
H H5 -0.0113 -0.1271 0.3863 0.042 Uiso calc R 1 1
C C4 0.0477(7) -0.0993(2) 0.30759(19) 0.0407(11) Uani d . 1 1
H H4 -0.0177 -0.1357 0.2907 0.049 Uiso calc R 1 1
C C21 0.6322(6) 0.2134(2) 0.38092(18) 0.0340(10) Uani d . 1 1
H H21 0.5647 0.2540 0.3735 0.041 Uiso calc R 1 1
C C2 0.2347(7) 0.0017(3) 0.29783(19) 0.0400(11) Uani d . 1 1
H H2 0.2961 0.0341 0.2754 0.048 Uiso calc R 1 1
C C3 0.1385(7) -0.0517(3) 0.2751(2) 0.0442(12) Uani d . 1 1
H H3 0.1340 -0.0562 0.2364 0.053 Uiso calc R 1 1

loop_
_atom_site_aniso_label
_atom_site_aniso_U_11
_atom_site_aniso_U_22
_atom_site_aniso_U_33
_atom_site_aniso_U_12
_atom_site_aniso_U_13
_atom_site_aniso_U_23
S1 0.0343(6) 0.0302(6) 0.0282(6) -0.0080(5) 0.0014(4) 0.0005(4)
Cl1 0.0576(8) 0.0537(8) 0.0296(6) -0.0104(6) -0.0051(5) -0.0114(5)
O1 0.0351(17) 0.0341(16) 0.0253(14) -0.0140(14) 0.0015(12) -0.0025(12)
N1 0.0278(19) 0.0235(18) 0.0308(18) 0.0005(15) -0.0023(15) 0.0018(15)
C6 0.023(2) 0.026(2) 0.032(2) 0.0039(17) -0.0003(17) -0.0032(17)
C7 0.021(2) 0.025(2) 0.031(2) 0.0018(17) 0.0013(17) 0.0008(17)
C8 0.028(2) 0.026(2) 0.029(2) -0.0050(18) 0.0022(17) 0.0020(17)
O2 0.051(2) 0.0240(16) 0.0366(17) 0.0032(14) 0.0062(15) 0.0024(13)
C14 0.023(2) 0.024(2) 0.027(2) 0.0019(17) 0.0009(17) -0.0010(16)
C15 0.022(2) 0.025(2) 0.030(2) -0.0031(17) -0.0016(17) 0.0019(17)
C16 0.023(2) 0.023(2) 0.026(2) -0.0022(17) 0.0002(16) 0.0027(17)
C17 0.024(2) 0.028(2) 0.027(2) -0.0004(18) -0.0004(17) 0.0006(17)
C13 0.026(2) 0.028(2) 0.032(2) -0.0024(18) 0.0015(18) -0.0033(17)
C9 0.023(2) 0.028(2) 0.025(2) 0.0003(17) -0.0020(16) -0.0040(16)
C19 0.044(3) 0.043(3) 0.033(2) -0.005(2) 0.011(2) -0.011(2)
C10 0.030(2) 0.031(2) 0.030(2) -0.0041(19) 0.0025(18) 0.0026(18)
C18 0.026(2) 0.032(2) 0.044(3) 0.0014(18) 0.0013(19) -0.007(2)
C11 0.036(2) 0.041(3) 0.024(2) 0.001(2) 0.0025(18) 0.0024(19)
C1 0.025(2) 0.031(2) 0.030(2) 0.0018(18) -0.0015(18) -0.0024(18)
C12 0.029(2) 0.035(2) 0.026(2) 0.0031(19) -0.0021(17) -0.0066(18)
C20 0.056(3) 0.044(3) 0.023(2) -0.005(2) 0.000(2) 0.004(2)
C5 0.033(2) 0.028(2) 0.043(3) -0.001(2) -0.002(2) -0.005(2)
C4 0.044(3) 0.038(3) 0.040(3) -0.004(2) -0.008(2) -0.014(2)
C21 0.043(3) 0.029(2) 0.030(2) -0.002(2) -0.004(2) 0.0076(18)
C2 0.046(3) 0.043(3) 0.030(2) -0.006(2) 0.003(2) -0.001(2)
C3 0.049(3) 0.053(3) 0.031(2) -0.004(2) -0.002(2) -0.008(2)

loop_
_atom_type_symbol
_atom_type_description
_atom_type_scat_dispersion_real
_atom_type_scat_dispersion_imag
_atom_type_scat_source
C C 0.0033 0.0016 ' International Tables Vol C Tables 4.2.6.8 and 6.1.1.4'
H H 0.0000 0.0000 ' International Tables Vol C Tables 4.2.6.8 and 6.1.1.4'
Cl Cl 0.1484 0.1585 ' International Tables Vol C Tables 4.2.6.8 and 6.1.1.4'
N N 0.0061 0.0033 ' International Tables Vol C Tables 4.2.6.8 and 6.1.1.4'
O O 0.0106 0.0060 ' International Tables Vol C Tables 4.2.6.8 and 6.1.1.4'
S S 0.1246 0.1234 ' International Tables Vol C Tables 4.2.6.8 and 6.1.1.4'

loop_
_geom_angle_atom_site_label_1
_geom_angle_atom_site_label_2
_geom_angle_atom_site_label_3
_geom_angle
C1 S1 C7 88.3(2)
C9 O1 C8 118.8(3)
C7 N1 C6 110.1(3)
N1 C6 C5 125.0(4)
N1 C6 C1 115.0(4)
C5 C6 C1 120.0(4)
N1 C7 C8 123.8(4)
N1 C7 S1 116.9(3)
C8 C7 S1 119.3(3)
O1 C8 C7 106.6(3)
O1 C8 H8A 110.4
C7 C8 H8A 110.4
O1 C8 H8B 110.4
C7 C8 H8B 110.4
H8A C8 H8B 108.6
C13 C14 C9 118.6(4)
C13 C14 C15 118.0(4)
C9 C14 C15 123.3(4)
O2 C15 C16 120.8(4)
O2 C15 C14 118.4(4)
C16 C15 C14 120.7(3)
C17 C16 C21 118.8(4)
C17 C16 C15 121.5(4)
C21 C16 C15 119.6(4)
C18 C17 C16 120.2(4)
C18 C17 H17 119.9
C16 C17 H17 119.9
C12 C13 C14 120.3(4)
C12 C13 H13 119.8
C14 C13 H13 119.8
O1 C9 C10 123.6(4)
O1 C9 C14 116.1(3)
C10 C9 C14 120.4(4)
C18 C19 C20 119.8(4)
C18 C19 H19 120.1
C20 C19 H19 120.1
C11 C10 C9 119.9(4)
C11 C10 H10 120.0
C9 C10 H10 120.0
C19 C18 C17 120.5(4)
C19 C18 H18 119.8
C17 C18 H18 119.8
C12 C11 C10 119.9(4)
C12 C11 H11 120.1
C10 C11 H11 120.1
C2 C1 C6 121.0(4)
C2 C1 S1 129.3(4)
C6 C1 S1 109.7(3)
C11 C12 C13 121.0(4)
C11 C12 Cl1 119.4(3)
C13 C12 Cl1 119.6(3)
C21 C20 C19 120.0(4)
C21 C20 H20 120.0
C19 C20 H20 120.0
C4 C5 C6 118.3(4)
C4 C5 H5 120.8
C6 C5 H5 120.8
C5 C4 C3 121.1(4)
C5 C4 H4 119.5
C3 C4 H4 119.5
C20 C21 C16 120.7(4)
C20 C21 H21 119.7
C16 C21 H21 119.7
C3 C2 C1 118.2(4)
C3 C2 H2 120.9
C1 C2 H2 120.9
C2 C3 C4 121.4(4)
C2 C3 H3 119.3
C4 C3 H3 119.3

loop_
_geom_bond_atom_site_label_1
_geom_bond_atom_site_label_2
_geom_bond_distance
S1 C1 1.731(4)
S1 C7 1.750(4)
Cl1 C12 1.747(4)
O1 C9 1.370(5)
O1 C8 1.422(5)
N1 C7 1.288(5)
N1 C6 1.389(5)
C6 C5 1.397(6)
C6 C1 1.402(6)
C7 C8 1.494(6)
C8 H8A 0.9900
C8 H8B 0.9900
O2 C15 1.223(5)
C14 C13 1.388(6)
C14 C9 1.411(6)
C14 C15 1.500(6)
C15 C16 1.480(6)
C16 C17 1.394(6)
C16 C21 1.399(6)
C17 C18 1.383(6)
C17 H17 0.9500
C13 C12 1.382(6)
C13 H13 0.9500
C9 C10 1.389(6)
C19 C18 1.377(7)
C19 C20 1.396(7)
C19 H19 0.9500
C10 C11 1.383(6)
C10 H10 0.9500
C18 H18 0.9500
C11 C12 1.377(6)
C11 H11 0.9500
C1 C2 1.397(6)
C20 C21 1.371(6)
C20 H20 0.9500
C5 C4 1.386(6)
C5 H5 0.9500
C4 C3 1.390(7)
C4 H4 0.9500
C21 H21 0.9500
C2 C3 1.372(7)
C2 H2 0.9500
C3 H3 0.9500

loop_
_geom_hbond_atom_site_label_D
_geom_hbond_atom_site_label_H
_geom_hbond_atom_site_label_A
_geom_hbond_site_symmetry_A
_geom_hbond_distance_DH
_geom_hbond_distance_HA
_geom_hbond_distance_DA
_geom_hbond_angle_DHA
_geom_hbond_publ_flag
C17 H17 N1 5_656 0.9500 2.5600 3.432(5) 153 yes
C5 H5 O2 7_545 0.9500 2.5900 3.478(5) 155 yes
C18 H18 Cg1 1_655 0.9500 2.6200 3.433(5) 144 yes

loop_
_geom_torsion_atom_site_label_1
_geom_torsion_atom_site_label_2
_geom_torsion_atom_site_label_3
_geom_torsion_atom_site_label_4
_geom_torsion
C7 N1 C6 C5 -178.9(4)
C7 N1 C6 C1 0.2(5)
C6 N1 C7 C8 178.7(4)
C6 N1 C7 S1 -0.7(5)
C1 S1 C7 N1 0.8(3)
C1 S1 C7 C8 -178.6(3)
C9 O1 C8 C7 -177.9(3)
N1 C7 C8 O1 177.7(4)
S1 C7 C8 O1 -2.9(5)
C13 C14 C15 O2 -42.2(5)
C9 C14 C15 O2 132.7(4)
C13 C14 C15 C16 135.0(4)
C9 C14 C15 C16 -50.1(6)
O2 C15 C16 C17 152.4(4)
C14 C15 C16 C17 -24.8(6)
O2 C15 C16 C21 -24.3(6)
C14 C15 C16 C21 158.5(4)
C21 C16 C17 C18 0.1(6)
C15 C16 C17 C18 -176.6(4)
C9 C14 C13 C12 2.0(6)
C15 C14 C13 C12 177.1(4)
C8 O1 C9 C10 6.1(6)
C8 O1 C9 C14 -172.8(3)
C13 C14 C9 O1 178.4(3)
C15 C14 C9 O1 3.6(6)
C13 C14 C9 C10 -0.5(6)
C15 C14 C9 C10 -175.3(4)
O1 C9 C10 C11 -179.8(4)
C14 C9 C10 C11 -1.0(6)
C20 C19 C18 C17 -0.5(7)
C16 C17 C18 C19 -0.4(6)
C9 C10 C11 C12 1.0(7)
N1 C6 C1 C2 -178.7(4)
C5 C6 C1 C2 0.5(7)
N1 C6 C1 S1 0.4(5)
C5 C6 C1 S1 179.6(3)
C7 S1 C1 C2 178.3(5)
C7 S1 C1 C6 -0.6(3)
C10 C11 C12 C13 0.5(7)
C10 C11 C12 Cl1 -179.2(3)
C14 C13 C12 C11 -2.0(6)
C14 C13 C12 Cl1 177.7(3)
C18 C19 C20 C21 1.6(7)
N1 C6 C5 C4 178.8(4)
C1 C6 C5 C4 -0.3(6)
C6 C5 C4 C3 0.0(7)
C19 C20 C21 C16 -1.9(7)
C17 C16 C21 C20 1.1(7)
C15 C16 C21 C20 177.8(4)
C6 C1 C2 C3 -0.5(7)
S1 C1 C2 C3 -179.3(4)
C1 C2 C3 C4 0.2(8)
C5 C4 C3 C2 0.0(8)

loop_
_cod_related_entry_id
_cod_related_entry_database
_cod_related_entry_code
1 ChemSpider 30658021
